data_4509267
loop_
_publ_author_name
'Michaelides, Adonis'
'Skoulika, Stavroula'

_publ_section_title
;
 Anion-Induced Formation of Lanthanide-Organic Chains From 3D Framework
 Solids. Anion Exchange in a Crystal-to-Crystal Manner
;
_journal_issue 5
_journal_name_full 'Crystal Growth &amp; Design'
_journal_page_first 2039
_journal_paper_doi 10.1021/cg801138e
_journal_volume 9
_journal_year 2009
_chemical_formula_sum 'C3 H10 Cl0.5 Gd0.5 O5'
_chemical_formula_weight 222.46
_chemical_name_systematic
; 
 ? 
;
_space_group_IT_number 15
_symmetry_cell_setting monoclinic
_symmetry_space_group_name_Hall '-C 2yc'
_symmetry_space_group_name_H-M 'C 1 2/c 1'
_atom_sites_solution_hydrogens geom
_atom_sites_solution_primary direct
_atom_sites_solution_secondary difmap
_audit_creation_method SHELXL-97
_cell_angle_alpha 90.00
_cell_angle_beta 123.520(10)
_cell_angle_gamma 90.00
_cell_formula_units_Z 8
_cell_length_a 12.4100(10)
_cell_length_b 15.460(3)
_cell_length_c 9.0060(10)
_cell_measurement_reflns_used 25
_cell_measurement_temperature 293(2)
_cell_measurement_theta_max 12.3
_cell_measurement_theta_min 3.8
_cell_volume 1440.5(4)
_computing_cell_refinement XSCANS
_computing_data_collection XSCANS
_computing_data_reduction XSCANS
_computing_structure_refinement 'SHELXL-97 (Sheldrick, 1997)'
_computing_structure_solution 'SHELXS-97 (Sheldrick, 1990)'
_diffrn_ambient_temperature 293(2)
_diffrn_measured_fraction_theta_full 0.998
_diffrn_measured_fraction_theta_max 0.998
_diffrn_measurement_device_type P4
_diffrn_measurement_method scintillation
_diffrn_radiation_monochromator graphite
_diffrn_radiation_source 'fine-focus sealed tube'
_diffrn_radiation_type MoK\a
_diffrn_radiation_wavelength 0.71073
_diffrn_reflns_av_R_equivalents 0.0179
_diffrn_reflns_av_sigmaI/netI 0.0298
_diffrn_reflns_limit_h_max 14
_diffrn_reflns_limit_h_min -1
_diffrn_reflns_limit_k_max 18
_diffrn_reflns_limit_k_min -1
_diffrn_reflns_limit_l_max 9
_diffrn_reflns_limit_l_min -10
_diffrn_reflns_number 1582
_diffrn_reflns_theta_full 24.99
_diffrn_reflns_theta_max 24.99
_diffrn_reflns_theta_min 2.37
_diffrn_standards_decay_% none
_diffrn_standards_interval_count 100
_diffrn_standards_number 2
_exptl_absorpt_coefficient_mu 4.827
_exptl_absorpt_correction_T_max 0.912
_exptl_absorpt_correction_T_min 0.693
_exptl_absorpt_correction_type empirical
_exptl_crystal_colour colorless
_exptl_crystal_density_diffrn 2.052
_exptl_crystal_density_method 'not measured'
_exptl_crystal_description prismatic
_exptl_crystal_F_000 868
_exptl_crystal_size_max 0.16
_exptl_crystal_size_mid 0.12
_exptl_crystal_size_min 0.10
_refine_diff_density_max 0.625
_refine_diff_density_min -1.323
_refine_diff_density_rms 0.122
_refine_ls_extinction_coef 0.0013(2)
_refine_ls_extinction_expression Fc^*^=kFc[1+0.001xFc^2^\l^3^/sin(2\q)]^-1/4^
_refine_ls_extinction_method SHELXL
_refine_ls_goodness_of_fit_ref 1.096
_refine_ls_hydrogen_treatment mixed
_refine_ls_matrix_type fullcycle
_refine_ls_number_parameters 108
_refine_ls_number_reflns 1276
_refine_ls_number_restraints 7
_refine_ls_restrained_S_all 1.097
_refine_ls_R_factor_all 0.0244
_refine_ls_R_factor_gt 0.0238
_refine_ls_shift/su_max 0.001
_refine_ls_shift/su_mean 0.000
_refine_ls_structure_factor_coef Fsqd
_refine_ls_weighting_details 'w=1/[\s^2^(Fo^2^)+(0.0255P)^2^+20.7068P] where P=(Fo^2^+2Fc^2^)/3'
_refine_ls_weighting_scheme calc
_refine_ls_wR_factor_gt 0.0728
_refine_ls_wR_factor_ref 0.0732
_reflns_number_gt 1251
_reflns_number_total 1276
_reflns_threshold_expression >2sigma(I)
_cod_data_source_file cg801138esup6.cif
_cod_data_source_block chaingd4
_cod_depositor_comments
;
The following automatic conversions were performed:

'_symmetry_cell_setting' value 'Monoclinic' changed to 'monoclinic'
according to /home/saulius/struct/CIF-dictionaries/cif_core.dic
dictionary named 'cif_core.dic' version 2.4.2 from 2011-04-26.

Automatic conversion script
Id: cif_fix_values 1891 2012-01-12 08:04:46Z andrius 

The following automatic conversions were performed:

'_refine_ls_weighting_scheme' value 'calc
w=1/[\s^2^(Fo^2^)+(0.0255P)^2^+20.7068P] where P=(Fo^2^+2Fc^2^)/3'
was changed to 'calc'. New tag '_refine_ls_weighting_details' was
created. The value of the new tag was set to
'w=1/[\s^2^(Fo^2^)+(0.0255P)^2^+20.7068P] where P=(Fo^2^+2Fc^2^)/3'.

Automatic conversion script
Id: cif_fix_values 3143 2015-03-26 13:38:13Z robertas 
;
_cod_original_cell_volume 1440.5(3)
_cod_original_sg_symbol_H-M C2/c
_cod_original_formula_sum 'C3 H10 Cl0.50 Gd0.50 O5'
_cod_database_code 4509267

loop_
_symmetry_equiv_pos_as_xyz
'x, y, z'
'x, -y, z+1/2'
'x+1/2, y+1/2, z'
'x+1/2, -y+1/2, z+1/2'
'-x, -y, -z'
'-x, y, -z-1/2'
'-x+1/2, -y+1/2, -z'
'-x+1/2, y+1/2, -z-1/2'

loop_
_atom_site_label
_atom_site_type_symbol
_atom_site_fract_x
_atom_site_fract_y
_atom_site_fract_z
_atom_site_U_iso_or_equiv
_atom_site_adp_type
_atom_site_occupancy
_atom_site_calc_flag
_atom_site_refinement_flags
_atom_site_disorder_assembly
_atom_site_disorder_group
Gd1 Gd 0.0000 0.36751(2) 0.7500 0.01615(19) Uani 1 d S . .
C1 C 0.2035(6) 0.3613(4) 0.6860(8) 0.0236(12) Uani 1 d . . .
C2 C 0.3044(6) 0.3543(4) 0.6449(9) 0.0297(13) Uani 1 d . . .
H2A H 0.3878 0.3693 0.7502 0.036 Uiso 1 calc R . .
H2B H 0.2853 0.3953 0.5519 0.036 Uiso 1 calc R . .
C3 C 0.3116(6) 0.2635(4) 0.5845(8) 0.0316(14) Uani 1 d . . .
H3A H 0.3817 0.2614 0.5663 0.038 Uiso 1 calc R . .
H3B H 0.3313 0.2226 0.6779 0.038 Uiso 1 calc R . .
O1 O 0.2088(4) 0.3143(3) 0.8047(5) 0.0268(9) Uani 1 d . . .
O2 O 0.1083(4) 0.4139(3) 0.5994(6) 0.0289(9) Uani 1 d . . .
O3 O 0.0000 0.5267(4) 0.7500 0.0441(18) Uani 1 d SD . .
O4 O 0.0520(4) 0.2465(3) 0.9423(6) 0.0297(9) Uani 1 d D . .
O5 O 0.1669(4) 0.4189(3) 1.0439(6) 0.0414(12) Uani 1 d D . .
H3W H 0.012(11) 0.566(5) 0.688(13) 0.080 Uiso 1 d D . .
H4A H 0.148(6) 0.222(6) 1.038(11) 0.080 Uiso 1 d D . .
H4B H 0.017(8) 0.190(5) 0.888(12) 0.080 Uiso 1 d D . .
H5A H 0.250(6) 0.410(6) 1.117(12) 0.080 Uiso 1 d D . .
H5B H 0.132(9) 0.457(6) 1.094(13) 0.080 Uiso 1 d D . .
Cl1 Cl 0.4419(4) 0.4375(3) 1.3907(6) 0.0406(9) Uani 0.50 d P A 1
O6 O 0.4283(11) 0.4146(8) 1.3138(17) 0.044(3) Uani 0.50 d P B 2

loop_
_atom_site_aniso_label
_atom_site_aniso_U_11
_atom_site_aniso_U_22
_atom_site_aniso_U_33
_atom_site_aniso_U_23
_atom_site_aniso_U_13
_atom_site_aniso_U_12
Gd1 0.0161(2) 0.0162(2) 0.0163(2) 0.000 0.00909(17) 0.000
C1 0.027(3) 0.020(3) 0.024(3) -0.004(2) 0.014(3) -0.003(2)
C2 0.028(3) 0.033(3) 0.034(3) -0.004(3) 0.020(3) -0.003(3)
C3 0.026(3) 0.041(4) 0.031(3) 0.000(3) 0.018(3) 0.004(3)
O1 0.025(2) 0.031(2) 0.029(2) 0.0083(17) 0.0173(18) 0.0062(17)
O2 0.028(2) 0.028(2) 0.034(2) 0.0108(18) 0.0196(19) 0.0065(17)
O3 0.079(5) 0.025(3) 0.031(4) 0.000 0.032(4) 0.000
O4 0.024(2) 0.029(2) 0.029(2) 0.0082(18) 0.0104(18) 0.0026(17)
O5 0.023(2) 0.042(3) 0.037(3) -0.015(2) 0.002(2) 0.004(2)
Cl1 0.038(2) 0.035(2) 0.037(2) 0.0003(18) 0.0131(19) 0.0073(17)
O6 0.036(6) 0.035(7) 0.045(7) -0.014(6) 0.012(6) 0.004(5)

loop_
_atom_type_symbol
_atom_type_description
_atom_type_scat_dispersion_real
_atom_type_scat_dispersion_imag
_atom_type_scat_source
C C 0.0033 0.0016 'International Tables Vol C Tables 4.2.6.8 and 6.1.1.4'
H H 0.0000 0.0000 'International Tables Vol C Tables 4.2.6.8 and 6.1.1.4'
O O 0.0106 0.0060 'International Tables Vol C Tables 4.2.6.8 and 6.1.1.4'
Gd Gd -0.1653 3.9035 'International Tables Vol C Tables 4.2.6.8 and 6.1.1.4'
Cl Cl 0.1484 0.1585 'International Tables Vol C Tables 4.2.6.8 and 6.1.1.4'

loop_
_geom_angle_atom_site_label_1
_geom_angle_atom_site_label_2
_geom_angle_atom_site_label_3
_geom_angle
_geom_angle_site_symmetry_1
_geom_angle_site_symmetry_3
O4 Gd1 O4 76.6(2) 6_557 .
O4 Gd1 O5 140.90(16) 6_557 .
O4 Gd1 O5 74.86(17) . .
O4 Gd1 O5 74.86(17) 6_557 6_557
O4 Gd1 O5 140.90(16) . 6_557
O5 Gd1 O5 141.7(2) . 6_557
O4 Gd1 O3 141.72(11) 6_557 .
O4 Gd1 O3 141.72(11) . .
O5 Gd1 O3 70.86(12) . .
O5 Gd1 O3 70.86(12) 6_557 .
O4 Gd1 O2 80.87(15) 6_557 .
O4 Gd1 O2 127.74(14) . .
O5 Gd1 O2 96.18(17) . .
O5 Gd1 O2 72.72(16) 6_557 .
O3 Gd1 O2 73.21(10) . .
O4 Gd1 O2 127.74(14) 6_557 6_557
O4 Gd1 O2 80.87(15) . 6_557
O5 Gd1 O2 72.72(16) . 6_557
O5 Gd1 O2 96.18(17) 6_557 6_557
O3 Gd1 O2 73.21(10) . 6_557
O2 Gd1 O2 146.4(2) . 6_557
O4 Gd1 O1 76.26(14) 6_557 6_557
O4 Gd1 O1 73.71(14) . 6_557
O5 Gd1 O1 119.47(16) . 6_557
O5 Gd1 O1 74.00(16) 6_557 6_557
O3 Gd1 O1 109.26(10) . 6_557
O2 Gd1 O1 143.46(14) . 6_557
O2 Gd1 O1 52.20(13) 6_557 6_557
O4 Gd1 O1 73.71(14) 6_557 .
O4 Gd1 O1 76.26(14) . .
O5 Gd1 O1 74.00(16) . .
O5 Gd1 O1 119.47(16) 6_557 .
O3 Gd1 O1 109.26(10) . .
O2 Gd1 O1 52.20(13) . .
O2 Gd1 O1 143.46(14) 6_557 .
O1 Gd1 O1 141.5(2) 6_557 .
O4 Gd1 C1 101.73(16) 6_557 6_557
O4 Gd1 C1 75.21(15) . 6_557
O5 Gd1 C1 96.15(18) . 6_557
O5 Gd1 C1 85.10(17) 6_557 6_557
O3 Gd1 C1 91.90(11) . 6_557
O2 Gd1 C1 156.27(15) . 6_557
O2 Gd1 C1 26.32(15) 6_557 6_557
O1 Gd1 C1 25.90(15) 6_557 6_557
O1 Gd1 C1 151.37(14) . 6_557
O4 Gd1 C1 75.21(15) 6_557 .
O4 Gd1 C1 101.73(16) . .
O5 Gd1 C1 85.10(18) . .
O5 Gd1 C1 96.15(18) 6_557 .
O3 Gd1 C1 91.90(11) . .
O2 Gd1 C1 26.32(15) . .
O2 Gd1 C1 156.27(15) 6_557 .
O1 Gd1 C1 151.37(15) 6_557 .
O1 Gd1 C1 25.90(15) . .
C1 Gd1 C1 176.2(2) 6_557 .
O1 C1 O2 118.7(5) . .
O1 C1 C2 120.6(5) . .
O2 C1 C2 120.8(5) . .
O1 C1 Gd1 59.5(3) . .
O2 C1 Gd1 59.2(3) . .
C2 C1 Gd1 176.7(4) . .
C1 C2 C3 112.2(5) . .
C1 C2 H2A 109.2 . .
C3 C2 H2A 109.2 . .
C1 C2 H2B 109.2 . .
C3 C2 H2B 109.2 . .
H2A C2 H2B 107.9 . .
C3 C3 C2 112.9(7) 7_556 .
C3 C3 H3A 109.0 7_556 .
C2 C3 H3A 109.0 . .
C3 C3 H3B 109.0 7_556 .
C2 C3 H3B 109.0 . .
H3A C3 H3B 107.8 . .
C1 O1 Gd1 94.6(3) . .
C1 O2 Gd1 94.5(3) . .
Gd1 O3 H3W 132(6) . .
Gd1 O4 H4A 126(5) . .
Gd1 O4 H4B 118(6) . .
H4A O4 H4B 94(6) . .
Gd1 O5 H5A 135(6) . .
Gd1 O5 H5B 112(6) . .
H5A O5 H5B 113(7) . .

loop_
_geom_bond_atom_site_label_1
_geom_bond_atom_site_label_2
_geom_bond_distance
_geom_bond_site_symmetry_2
Gd1 O4 2.384(4) 6_557
Gd1 O4 2.384(4) .
Gd1 O5 2.423(4) .
Gd1 O5 2.423(4) 6_557
Gd1 O3 2.461(7) .
Gd1 O2 2.485(4) .
Gd1 O2 2.485(4) 6_557
Gd1 O1 2.495(4) 6_557
Gd1 O1 2.495(4) .
Gd1 C1 2.885(6) 6_557
Gd1 C1 2.885(6) .
C1 O1 1.264(7) .
C1 O2 1.283(7) .
C1 C2 1.494(8) .
C2 C3 1.526(9) .
C2 H2A 0.9700 .
C2 H2B 0.9700 .
C3 C3 1.502(12) 7_556
C3 H3A 0.9700 .
C3 H3B 0.9700 .
O3 H3W 0.89(6) .
O4 H4A 1.08(6) .
O4 H4B 0.98(6) .
O5 H5A 0.88(6) .
O5 H5B 0.97(6) .

loop_
_geom_torsion_atom_site_label_1
_geom_torsion_atom_site_label_2
_geom_torsion_atom_site_label_3
_geom_torsion_atom_site_label_4
_geom_torsion
_geom_torsion_site_symmetry_1
_geom_torsion_site_symmetry_4
O4 Gd1 C1 O1 -83.1(3) 6_557 .
O4 Gd1 C1 O1 -10.6(4) . .
O5 Gd1 C1 O1 62.8(3) . .
O5 Gd1 C1 O1 -155.6(3) 6_557 .
O3 Gd1 C1 O1 133.4(3) . .
O2 Gd1 C1 O1 177.5(6) . .
O2 Gd1 C1 O1 83.4(5) 6_557 .
O1 Gd1 C1 O1 -88.0(6) 6_557 .
O4 Gd1 C1 O2 99.4(4) 6_557 .
O4 Gd1 C1 O2 171.9(3) . .
O5 Gd1 C1 O2 -114.7(4) . .
O5 Gd1 C1 O2 26.9(4) 6_557 .
O3 Gd1 C1 O2 -44.1(3) . .
O2 Gd1 C1 O2 -94.1(6) 6_557 .
O1 Gd1 C1 O2 94.5(4) 6_557 .
O1 Gd1 C1 O2 -177.5(6) . .
O1 C1 C2 C3 59.4(8) . .
O2 C1 C2 C3 -119.2(6) . .
C1 C2 C3 C3 62.1(9) . 7_556
O2 C1 O1 Gd1 2.5(6) . .
C2 C1 O1 Gd1 -176.2(5) . .
O4 Gd1 O1 C1 89.6(4) 6_557 .
O4 Gd1 O1 C1 169.3(4) . .
O5 Gd1 O1 C1 -112.8(4) . .
O5 Gd1 O1 C1 28.1(4) 6_557 .
O3 Gd1 O1 C1 -50.2(3) . .
O2 Gd1 O1 C1 -1.4(3) . .
O2 Gd1 O1 C1 -137.8(3) 6_557 .
O1 Gd1 O1 C1 129.8(3) 6_557 .
C1 Gd1 O1 C1 174.2(3) 6_557 .
O1 C1 O2 Gd1 -2.5(6) . .
C2 C1 O2 Gd1 176.1(5) . .
O4 Gd1 O2 C1 -75.0(3) 6_557 .
O4 Gd1 O2 C1 -10.0(4) . .
O5 Gd1 O2 C1 65.6(4) . .
O5 Gd1 O2 C1 -151.9(4) 6_557 .
O3 Gd1 O2 C1 133.5(3) . .
O2 Gd1 O2 C1 133.5(3) 6_557 .
O1 Gd1 O2 C1 -126.7(3) 6_557 .
O1 Gd1 O2 C1 1.4(3) . .
C1 Gd1 O2 C1 -173.4(4) 6_557 .
